data_3500063
loop_
_publ_author_name
'Armel Le Bail'

_publ_section_title
;
 Rietveld refinement of the crystal structure of manganese(III) triacetate
 dihydrate from x-ray powder diffraction data
;
_journal_name_full 'Personal communication to COD'
_journal_year 2016
_chemical_formula_moiety 'C4 H7 Mn O5, C2 H4 O2, H2 O'
_chemical_formula_sum 'C6 H13 Mn O8'
_chemical_formula_weight 268.1
_space_group_IT_number 11
_symmetry_cell_setting monoclinic
_symmetry_Int_Tables_number 11
_symmetry_space_group_name_Hall '-P 2yb'
_symmetry_space_group_name_H-M 'P 1 21/m 1'
_cell_angle_alpha 90.00000
_cell_angle_beta 106.406(3)
_cell_angle_gamma 90.00000
_cell_formula_units_Z 2
_cell_length_a 7.9489(4)
_cell_length_b 6.7664(3)
_cell_length_c 10.9689(5)
_cell_measurement_temperature 295
_cell_volume 565.95(5)
_computing_structure_refinement FULLPROF
_diffrn_ambient_temperature 295
_diffrn_radiation_monochromator graphite
_diffrn_radiation_probe x-ray
_diffrn_radiation_type CuK\a
_diffrn_radiation_wavelength 1.54184
_exptl_absorpt_coefficient_mu 9.746
_exptl_crystal_density_diffrn 1.573
_exptl_crystal_F_000 276
_pd_meas_2theta_range_inc 0.020000
_pd_meas_2theta_range_max 110.00000
_pd_meas_2theta_range_min 5.00000
_pd_meas_number_of_points 5251
_pd_proc_2theta_range_inc 0.020000
_pd_proc_2theta_range_max 110.0059
_pd_proc_2theta_range_min 5.0059
_pd_proc_ls_prof_R_factor 7.1509
_pd_proc_ls_prof_wR_expected 1.6478
_pd_proc_ls_prof_wR_factor 9.7887
_pd_proc_wavelength 1.540560
_refine_ls_number_parameters 66
_refine_ls_number_reflns 1742
_refine_ls_number_restraints 0
_refine_ls_R_I_factor 4.1934
_refine_special_details
; 
H atom coordinates fixed from single crystal results in
A. J. Tasiopoulos et al., Polyhedron 22 (2003) 133-143.
;
_cod_data_source_file MnC2H3O23-2H2O.cif
_cod_data_source_block C6H13MnO8
_cod_original_cell_volume 565.94(5)
_cod_original_sg_symbol_H-M 'P 21/m'
_cod_original_formula_sum 'H13 C6 Mn O8'
_cod_database_code 3500063
_pd_proc_ls_prof_cr_factor 10.7909
_pd_proc_ls_prof_cwr_factor 13.4579
_pd_proc_ls_prof_cwr_expected 2.2655
_pd_proc_ls_prof_chi2 35.2875
_pd_proc_ls_prof_echi2 35.2875

loop_
_publ_manuscript_incl_extra_item
_publ_manuscript_incl_extra_info
_publ_manuscript_incl_extra_defn
'_pd_proc_ls_prof_cR_factor' 'Prof. R-factor CORRECTED for background' no
'_pd_proc_ls_prof_cwR_factor' 'wProf.R-factor CORRECTED for background' no
'_pd_proc_ls_prof_cwR_expected' 'wProf.Expected CORRECTED for background' no
'_pd_proc_ls_prof_chi2' 'Chi-square for all considered points' no
'_pd_proc_ls_prof_echi2' 'Chi-2 for points with Bragg contribution' no

loop_
_symmetry_equiv_pos_as_xyz
x,y,z
-x,y+1/2,-z
-x,-y,-z
x,-y+1/2,z

loop_
_atom_site_label
_atom_site_type_symbol
_atom_site_thermal_displace_type
_atom_site_fract_x
_atom_site_fract_y
_atom_site_fract_z
_atom_site_occupancy
_atom_site_U_iso_or_equiv
_atom_site_calc_flag
_atom_site_refinement_flags
_atom_site_disorder_assembly
_atom_site_disorder_group
Mn Mn Uiso 0.50000 0.00000 0.00000 1.000 0.0495(11) . . . .
O1 O Uiso 0.5821(14) 0.25000 0.0682(9) 1.000 0.063(4) . . . .
O2 O Uiso 0.5278(12) 0.0965(10) -0.1903(7) 1.000 0.075(3) . . . .
O3 O Uiso 0.2656(8) 0.0912(9) -0.0404(7) 1.000 0.043(3) . . . .
C1 C Uiso 0.520(3) 0.25000 -0.248(2) 1.000 0.121(11) . . . .
C2 C Uiso 0.169(3) 0.25000 -0.0637(19) 1.000 0.080(8) . . . .
C3 C Uiso -0.002(3) 0.25000 -0.0936(18) 1.000 0.094(8) . . . .
C4 C Uiso 0.560(3) 0.25000 -0.3776(18) 1.000 0.104(8) . . . .
O5 O Uiso 0.9255(17) 0.25000 0.2299(10) 1.000 0.073(5) . . . .
O6 O Uiso 1.1232(19) 0.25000 0.3966(14) 1.000 0.129(7) . . . .
C5 C Uiso 0.960(5) 0.25000 0.347(3) 1.000 0.205(19) . . . .
C6 C Uiso 0.879(3) 0.25000 0.421(2) 1.000 0.232(17) . . . .
O4 O Uiso 1.3596(14) 0.25000 0.2898(9) 1.000 0.079(5) . . . .
H1 H Uiso 0.68200 0.25000 0.10400 1.000 0.0760 . . . .
H4 H Uiso -0.04400 0.25000 -0.01000 1.000 0.0760 . . . .
H5 H Uiso -0.05200 0.14700 -0.13000 1.000 0.0760 . . . .
H6 H Uiso 0.45700 0.25000 -0.42000 1.000 0.0760 . . . .
H7 H Uiso 0.62100 0.15800 -0.37800 1.000 0.0760 . . . .
H3 H Uiso 1.19900 0.25000 0.34500 1.000 0.0760 . . . .
H8 H Uiso 0.90650 0.25000 0.51650 1.000 0.0760 . . . .
H9 H Uiso 0.76560 0.13530 0.39350 1.000 0.0760 . . . .
H2 H Uiso 1.39900 0.15800 0.25400 1.000 0.0760 . . . .

loop_
_atom_type_symbol
_atom_type_scat_Cromer_Mann_a1
_atom_type_scat_Cromer_Mann_b1
_atom_type_scat_Cromer_Mann_a2
_atom_type_scat_Cromer_Mann_b2
_atom_type_scat_Cromer_Mann_a3
_atom_type_scat_Cromer_Mann_b3
_atom_type_scat_Cromer_Mann_a4
_atom_type_scat_Cromer_Mann_b4
_atom_type_scat_Cromer_Mann_c
_atom_type_scat_dispersion_real
_atom_type_scat_dispersion_imag
_atom_type_scat_source
Mn 11.28190 5.34090 7.35730 0.34320 3.01930 17.86740 2.24410 83.75430 1.08960 -0.56800 2.80800 International_Tables_for_Crystallography_Vol.C(1991)_Tables_6.1.1.4_and_6.1.1.5
O 3.04850 13.27710 2.28680 5.70110 1.54630 0.32390 0.86700 32.90890 0.25080 0.04700 0.03200 International_Tables_for_Crystallography_Vol.C(1991)_Tables_6.1.1.4_and_6.1.1.5
C 2.31000 20.84390 1.02000 10.20750 1.58860 0.56870 0.86500 51.65120 0.21560 0.01700 0.00900 International_Tables_for_Crystallography_Vol.C(1991)_Tables_6.1.1.4_and_6.1.1.5
H 0.49300 10.51090 0.32291 26.12570 0.14019 3.14236 0.04081 57.79970 0.00304 0.00000 0.00000 International_Tables_for_Crystallography_Vol.C(1991)_Tables_6.1.1.4_and_6.1.1.5

loop_
_geom_angle_atom_site_label_1
_geom_angle_atom_site_label_2
_geom_angle_atom_site_label_3
_geom_angle
_geom_angle_site_symmetry_1
_geom_angle_site_symmetry_2
_geom_angle_site_symmetry_3
_geom_angle_publ_flag
O1 Mn O2 89.7(3) . . . yes
O1 Mn O3 90.5(4) . . . yes
O1 Mn O1 180.00 . . 2_645 yes
O1 Mn O2 90.3(3) . . 3_655 yes
O1 Mn O3 89.6(4) . . 3_655 yes
O2 Mn O3 92.1(3) . . . yes
O1 Mn O2 90.3(3) 2_645 . . yes
O2 Mn O2 180.00 . . 3_655 yes
O2 Mn O3 87.9(3) . . 3_655 yes
O1 Mn O3 89.6(4) 2_645 . . yes
O2 Mn O3 87.9(3) 3_655 . . yes
O3 Mn O3 180.00 . . 3_655 yes
O1 Mn O2 89.7(3) 2_645 . 3_655 yes
O1 Mn O3 90.5(4) 2_645 . 3_655 yes
O2 Mn O3 92.1(3) 3_655 . 3_655 yes
Mn O1 Mn 127.1(5) . . 2_655 yes
Mn O2 C1 136.8(10) . . . yes
Mn O3 C2 143.3(10) . . . yes
Mn O1 H1 113.00 2_655 . . no
Mn O1 H1 113.00 . . . no
C5 O6 H3 120.00 . . . no
H2 O4 H2 95.00 . . 4_555 no
O2 C1 C4 119.3(10) 4_555 . . yes
O2 C1 O2 118.5(18) . . 4_555 yes
O2 C1 C4 119.3(10) . . . yes
O3 C2 O3 111.1(18) . . 4_555 yes
O3 C2 C3 124.3(10) 4_555 . . yes
O3 C2 C3 124.3(10) . . . yes
C2 C3 H5 116.00 . . 4_555 no
H4 C3 H5 101.00 . . . no
C2 C3 H5 116.00 . . . no
H5 C3 H5 111.00 . . 4_555 no
H4 C3 H5 101.00 . . 4_555 no
C2 C3 H4 110.00 . . . no
C1 C4 H6 95.00 . . . no
H6 C4 H7 121.00 . . . no
H6 C4 H7 121.00 . . 4_555 no
H7 C4 H7 104.00 . . 4_555 no
C1 C4 H7 107.00 . . 4_555 no
C1 C4 H7 107.00 . . . no
O6 C5 C6 114(3) . . . yes
O5 C5 O6 110(3) . . . yes
O5 C5 C6 136(4) . . . yes
C5 C6 H9 111.00 . . . no
C5 C6 H9 111.00 . . 4_555 no
C5 C6 H8 136.00 . . . no
H8 C6 H9 101.00 . . 4_555 no
H9 C6 H9 84.00 . . 4_555 no
H8 C6 H9 101.00 . . . no

loop_
_geom_bond_atom_site_label_1
_geom_bond_atom_site_label_2
_geom_bond_distance
_geom_bond_site_symmetry_1
_geom_bond_site_symmetry_2
_geom_bond_publ_flag
Mn O1 1.890(5) . . yes
Mn O2 2.257(8) . . yes
Mn O3 1.893(7) . . yes
Mn O1 1.890(4) . 2_645 yes
Mn O2 2.257(8) . 3_655 yes
Mn O3 1.893(7) . 3_655 yes
O2 C1 1.209(13) . . yes
O3 C2 1.303(15) . . yes
O1 H1 0.7800 . . no
O5 C5 1.24(3) . . yes
O6 C5 1.26(4) . . yes
O6 H3 0.9400 . . no
O4 H2 0.8400 . . no
O4 H2 0.8400 . 4_555 no
C1 C4 1.54(3) . . no
C2 C3 1.31(3) . . no
C3 H4 1.0600 . . no
C3 H5 0.8400 . 4_555 no
C3 H5 0.8400 . . no
C4 H7 0.7900 . 4_555 no
C4 H6 0.8200 . . no
C4 H7 0.7900 . . no
C5 C6 1.17(4) . . no
C6 H9 1.1600 . 4_555 no
C6 H8 1.0100 . . no
C6 H9 1.1600 . . no

loop_
_geom_hbond_atom_site_label_D
_geom_hbond_atom_site_label_H
_geom_hbond_atom_site_label_A
_geom_hbond_distance_DH
_geom_hbond_distance_HA
_geom_hbond_distance_DA
_geom_hbond_angle_DHA
_geom_hbond_site_symmetry_A
_geom_hbond_publ_flag
O1 H1 O5 0.7800 2.0400 2.804(17) 168.00 . yes
O4 H2 O2 0.8400 2.0100 2.836(10) 168.00 3_755 yes
O6 H3 O4 0.9400 1.5600 2.479(19) 166.00 . yes

loop_
_geom_torsion_atom_site_label_1
_geom_torsion_atom_site_label_2
_geom_torsion_atom_site_label_3
_geom_torsion_atom_site_label_4
_geom_torsion
_geom_torsion_site_symmetry_1
_geom_torsion_site_symmetry_2
_geom_torsion_site_symmetry_3
_geom_torsion_site_symmetry_4
_geom_torsion_publ_flag
O1 Mn O2 C1 -29.4(19) . . . . no
O3 Mn O2 C1 61.1(19) . . . . no
O3 Mn O2 C1 -118.9(19) 3_655 . . . no
O1 Mn O3 C2 23.6(17) . . . . no
O2 Mn O3 C2 -66.1(17) . . . . no
O2 Mn O3 C2 114.0(17) 3_655 . . . no
Mn O2 C1 C4 176.2(12) . . . . no
Mn O2 C1 O2 16(3) . . . 4_555 no
Mn O3 C2 C3 177.6(13) . . . . no
Mn O3 C2 O3 -9(3) . . . 4_555 no
